data_7157493
loop_
_publ_author_name
'Ravindran, Jaice'
'Yadhukrishnan, Velickakathu O.'
'Asha, Reghuvaran S.'
'Lankalapalli, Ravi S.'

_publ_section_title
;
 Dienaminodioate based multicomponent reactions with post-benzylic
 oxidative transformations mediated by DDQ.
;
_journal_issue 20
_journal_name_full 'Organic &amp; biomolecular chemistry'
_journal_page_first 3927
_journal_page_last 3937
_journal_paper_doi 10.1039/d0ob00721h
_journal_volume 18
_journal_year 2020
_chemical_formula_moiety 'C24 H19 N O6'
_chemical_formula_sum 'C24 H19 N O6'
_chemical_formula_weight 417.40
_space_group_crystal_system triclinic
_space_group_IT_number 2
_space_group_name_Hall '-P 1'
_space_group_name_H-M_alt 'P -1'
_atom_sites_solution_hydrogens geom
_audit_creation_method SHELXL-2014/7
_audit_update_record
;
2018-12-12 deposited with the CCDC.	2020-05-06 downloaded from the CCDC.
;
_cell_angle_alpha 83.258(4)
_cell_angle_beta 82.820(4)
_cell_angle_gamma 84.193(4)
_cell_formula_units_Z 2
_cell_length_a 8.2622(7)
_cell_length_b 10.8562(10)
_cell_length_c 11.4554(8)
_cell_measurement_reflns_used 4080
_cell_measurement_temperature 296(2)
_cell_measurement_theta_max 24.38
_cell_measurement_theta_min 2.49
_cell_volume 1008.49(15)
_computing_cell_refinement 'APEX2/SAINT (Bruker, 2004)'
_computing_data_collection 'APEX2 (Bruker, 2004)'
_computing_data_reduction 'SAINT/XPREP (Bruker, 2004)'
_computing_molecular_graphics 'ORTEP3 (Farrugia, 1997) and Mercury (Bruno et al., 2002)'
_computing_publication_material 'SHELXL-2014/7 (Sheldrick, 2014)'
_computing_structure_refinement 'SHELXL-2014/7 (Sheldrick, 2014)'
_computing_structure_solution 'SHELXT-2014/4 (Sheldrick, 2014)'
_diffrn_ambient_temperature 296(2)
_diffrn_measured_fraction_theta_full 0.999
_diffrn_measured_fraction_theta_max 0.999
_diffrn_measurement_device_type 'Bruker axs kappa apex2 CCD Diffractometer'
_diffrn_measurement_method '\w and \f scan'
_diffrn_radiation_monochromator graphite
_diffrn_radiation_source 'fine-focus sealed tube'
_diffrn_radiation_type MoK\a
_diffrn_radiation_wavelength 0.71073
_diffrn_reflns_av_R_equivalents 0.0343
_diffrn_reflns_av_unetI/netI 0.0371
_diffrn_reflns_Laue_measured_fraction_full 0.999
_diffrn_reflns_Laue_measured_fraction_max 0.999
_diffrn_reflns_limit_h_max 9
_diffrn_reflns_limit_h_min -9
_diffrn_reflns_limit_k_max 12
_diffrn_reflns_limit_k_min -12
_diffrn_reflns_limit_l_max 13
_diffrn_reflns_limit_l_min -13
_diffrn_reflns_number 15132
_diffrn_reflns_point_group_measured_fraction_full 0.999
_diffrn_reflns_point_group_measured_fraction_max 0.999
_diffrn_reflns_theta_full 24.997
_diffrn_reflns_theta_max 24.997
_diffrn_reflns_theta_min 2.474
_exptl_absorpt_coefficient_mu 0.100
_exptl_absorpt_correction_T_max 0.7453
_exptl_absorpt_correction_T_min 0.6961
_exptl_absorpt_correction_type multi-scan
_exptl_absorpt_process_details 'SADABS (Bruker, 2004)'
_exptl_crystal_colour colourless
_exptl_crystal_density_diffrn 1.375
_exptl_crystal_description block
_exptl_crystal_F_000 436
_exptl_crystal_size_max 0.200
_exptl_crystal_size_mid 0.150
_exptl_crystal_size_min 0.150
_refine_diff_density_max 0.242
_refine_diff_density_min -0.195
_refine_diff_density_rms 0.039
_refine_ls_extinction_coef 0.008(2)
_refine_ls_extinction_expression Fc^*^=kFc[1+0.001xFc^2^\l^3^/sin(2\q)]^-1/4^
_refine_ls_extinction_method 'SHELXL-2014/7 (Sheldrick 2014'
_refine_ls_goodness_of_fit_ref 1.051
_refine_ls_hydrogen_treatment constr
_refine_ls_matrix_type full
_refine_ls_number_parameters 284
_refine_ls_number_reflns 3551
_refine_ls_number_restraints 1
_refine_ls_restrained_S_all 1.051
_refine_ls_R_factor_all 0.0828
_refine_ls_R_factor_gt 0.0433
_refine_ls_shift/su_max 0.000
_refine_ls_shift/su_mean 0.000
_refine_ls_structure_factor_coef Fsqd
_refine_ls_weighting_details 'w=1/[\s^2^(Fo^2^)+(0.0550P)^2^+0.2718P] where P=(Fo^2^+2Fc^2^)/3'
_refine_ls_weighting_scheme calc
_refine_ls_wR_factor_gt 0.1025
_refine_ls_wR_factor_ref 0.1287
_reflns_Friedel_coverage 0.000
_reflns_number_gt 2255
_reflns_number_total 3551
_reflns_threshold_expression 'I > 2\s(I)'
_cod_data_source_file d0ob00721h2.cif
_cod_data_source_block JR749
_cod_depositor_comments 'Adding full bibliography for 7157493--7157494.cif.'
_cod_database_code 7157493
_shelx_shelxl_version_number 2014/7
_shelx_space_group_comment
;
The symmetry employed for this shelxl refinement is uniquely defined
by the following loop, which should always be used as a source of
symmetry information in preference to the above space-group names.
They are only intended as comments.
;
_shelx_estimated_absorpt_t_min 0.980
_shelx_estimated_absorpt_t_max 0.985

loop_
_space_group_symop_operation_xyz
'x, y, z'
'-x, -y, -z'

loop_
_atom_site_label
_atom_site_type_symbol
_atom_site_fract_x
_atom_site_fract_y
_atom_site_fract_z
_atom_site_U_iso_or_equiv
_atom_site_adp_type
_atom_site_occupancy
_atom_site_site_symmetry_order
_atom_site_calc_flag
_atom_site_refinement_flags_posn
_atom_site_refinement_flags_adp
_atom_site_refinement_flags_occupancy
_atom_site_disorder_assembly
_atom_site_disorder_group
C1 C 0.1298(3) 0.6108(2) 0.56929(19) 0.0399(5) Uani 1 1 d . . . . .
C2 C 0.0383(3) 0.7017(2) 0.6278(2) 0.0516(7) Uani 1 1 d . . . . .
H2 H 0.0252 0.6985 0.7099 0.062 Uiso 1 1 calc R U . . .
C3 C -0.0329(3) 0.7983(2) 0.5573(3) 0.0597(7) Uani 1 1 d . . . . .
H3 H -0.0950 0.8630 0.5929 0.072 Uiso 1 1 calc R U . . .
C4 C -0.0152(3) 0.8022(2) 0.4357(2) 0.0580(7) Uani 1 1 d . . . . .
H4 H -0.0661 0.8690 0.3914 0.070 Uiso 1 1 calc R U . . .
C5 C 0.0763(3) 0.7092(2) 0.3783(2) 0.0524(6) Uani 1 1 d . . . . .
H5 H 0.0875 0.7114 0.2963 0.063 Uiso 1 1 calc R U . . .
C6 C 0.1506(3) 0.6128(2) 0.44780(19) 0.0393(5) Uani 1 1 d . . . . .
C7 C 0.2877(3) 0.44977(19) 0.51885(18) 0.0363(5) Uani 1 1 d . U . . .
C8 C 0.3994(2) 0.33588(18) 0.52906(17) 0.0330(5) Uani 1 1 d . . . . .
C9 C 0.4676(3) 0.29340(19) 0.42210(18) 0.0358(5) Uani 1 1 d . . . . .
H9 H 0.4400 0.3375 0.3517 0.043 Uiso 1 1 calc R U . . .
C10 C 0.5746(3) 0.18809(19) 0.41787(17) 0.0364(5) Uani 1 1 d . . . . .
C11 C 0.6168(3) 0.12336(19) 0.52257(18) 0.0388(5) Uani 1 1 d . . . . .
H11 H 0.6882 0.0515 0.5207 0.047 Uiso 1 1 calc R U . . .
C12 C 0.5535(3) 0.16486(19) 0.63014(17) 0.0365(5) Uani 1 1 d . . . . .
C13 C 0.4412(3) 0.27085(19) 0.63651(17) 0.0330(5) Uani 1 1 d . . . . .
C14 C 0.3640(3) 0.30550(19) 0.75395(17) 0.0351(5) Uani 1 1 d . . . . .
C15 C 0.2453(3) 0.2347(2) 0.81668(18) 0.0408(6) Uani 1 1 d . . . . .
H15 H 0.2167 0.1656 0.7856 0.049 Uiso 1 1 calc R U . . .
C16 C 0.1692(3) 0.2655(2) 0.92458(18) 0.0458(6) Uani 1 1 d . . . . .
H16 H 0.0893 0.2173 0.9656 0.055 Uiso 1 1 calc R U . . .
C17 C 0.2107(3) 0.3671(2) 0.97223(18) 0.0422(6) Uani 1 1 d . . . . .
C18 C 0.3310(3) 0.4367(2) 0.91217(19) 0.0470(6) Uani 1 1 d . . . . .
H18 H 0.3618 0.5043 0.9444 0.056 Uiso 1 1 calc R U . . .
C19 C 0.4061(3) 0.4054(2) 0.80321(19) 0.0437(6) Uani 1 1 d . . . . .
H19 H 0.4867 0.4532 0.7626 0.052 Uiso 1 1 calc R U . . .
C20 C 0.1649(4) 0.4940(3) 1.1316(2) 0.0784(9) Uani 1 1 d . . . . .
H20A H 0.2755 0.4801 1.1510 0.118 Uiso 1 1 calc R U . . .
H20B H 0.0915 0.5042 1.2024 0.118 Uiso 1 1 calc R U . . .
H20C H 0.1542 0.5679 1.0772 0.118 Uiso 1 1 calc R U . . .
C21 C 0.6186(3) 0.1005(2) 0.7398(2) 0.0487(6) Uani 1 1 d . . . . .
C22 C 0.7398(5) -0.0866(3) 0.8275(3) 0.1042(13) Uani 1 1 d . . . . .
H22A H 0.8436 -0.0551 0.8302 0.156 Uiso 1 1 calc R U . . .
H22B H 0.7563 -0.1735 0.8169 0.156 Uiso 1 1 calc R U . . .
H22C H 0.6713 -0.0756 0.9003 0.156 Uiso 1 1 calc R U . . .
C23 C 0.6521(3) 0.1437(2) 0.30443(19) 0.0457(6) Uani 1 1 d . . . . .
C24 C 0.6766(5) 0.1821(3) 0.0960(2) 0.0984(12) Uani 1 1 d . . . . .
H24A H 0.7919 0.1917 0.0850 0.148 Uiso 1 1 calc R U . . .
H24B H 0.6245 0.2342 0.0353 0.148 Uiso 1 1 calc R U . . .
H24C H 0.6593 0.0968 0.0915 0.148 Uiso 1 1 calc R U . . .
N1 N 0.2532(2) 0.50845(15) 0.41852(14) 0.0372(4) Uani 1 1 d . U . . .
O1 O 0.1260(2) 0.39088(16) 1.07901(13) 0.0607(5) Uani 1 1 d . . . . .
O2 O 0.21743(19) 0.50499(14) 0.61529(12) 0.0468(4) Uani 1 1 d . . . . .
O3 O 0.6393(3) 0.14926(18) 0.82354(16) 0.0833(7) Uani 1 1 d . . . . .
O4 O 0.6614(3) -0.01927(17) 0.72953(15) 0.0738(6) Uani 1 1 d . . . . .
O5 O 0.7452(2) 0.05178(16) 0.29686(14) 0.0643(5) Uani 1 1 d . . . . .
O6 O 0.6074(2) 0.21795(15) 0.21076(13) 0.0652(5) Uani 1 1 d . . . . .

loop_
_atom_site_aniso_label
_atom_site_aniso_U_11
_atom_site_aniso_U_22
_atom_site_aniso_U_33
_atom_site_aniso_U_23
_atom_site_aniso_U_13
_atom_site_aniso_U_12
C1 0.0381(13) 0.0335(12) 0.0471(14) -0.0049(10) -0.0054(10) 0.0033(10)
C2 0.0528(16) 0.0471(15) 0.0520(15) -0.0139(12) 0.0031(12) 0.0080(13)
C3 0.0497(16) 0.0482(16) 0.081(2) -0.0198(14) -0.0050(14) 0.0110(13)
C4 0.0537(16) 0.0464(16) 0.0743(19) -0.0048(13) -0.0230(14) 0.0102(13)
C5 0.0593(16) 0.0465(15) 0.0516(14) -0.0057(12) -0.0181(12) 0.0091(13)
C6 0.0386(13) 0.0355(13) 0.0440(13) -0.0072(10) -0.0079(10) 0.0032(10)
C7 0.0372(12) 0.0337(12) 0.0386(12) -0.0098(10) -0.0031(10) 0.0001(10)
C8 0.0343(12) 0.0295(11) 0.0349(12) -0.0050(9) -0.0031(9) -0.0009(9)
C9 0.0432(13) 0.0323(12) 0.0311(11) -0.0025(9) -0.0035(9) -0.0011(10)
C10 0.0410(13) 0.0323(12) 0.0356(12) -0.0077(9) -0.0005(10) -0.0020(10)
C11 0.0422(13) 0.0310(12) 0.0422(13) -0.0066(10) -0.0048(10) 0.0048(10)
C12 0.0401(13) 0.0351(12) 0.0334(12) -0.0044(9) -0.0057(9) 0.0034(10)
C13 0.0363(12) 0.0307(11) 0.0327(11) -0.0059(9) -0.0045(9) -0.0022(10)
C14 0.0386(13) 0.0352(12) 0.0309(11) -0.0050(9) -0.0063(9) 0.0038(10)
C15 0.0521(15) 0.0357(13) 0.0353(12) -0.0069(10) -0.0062(11) -0.0020(11)
C16 0.0532(15) 0.0459(14) 0.0360(13) -0.0009(11) 0.0002(11) -0.0045(12)
C17 0.0524(15) 0.0450(14) 0.0274(12) -0.0064(10) -0.0045(10) 0.0074(12)
C18 0.0595(16) 0.0440(14) 0.0395(13) -0.0140(11) -0.0070(12) -0.0018(12)
C19 0.0495(15) 0.0439(14) 0.0384(13) -0.0095(10) -0.0009(11) -0.0058(11)
C20 0.106(3) 0.082(2) 0.0492(16) -0.0330(15) 0.0059(16) -0.0060(18)
C21 0.0537(16) 0.0499(15) 0.0388(14) -0.0055(11) -0.0066(11) 0.0162(12)
C22 0.149(3) 0.087(2) 0.064(2) 0.0098(17) -0.037(2) 0.059(2)
C23 0.0572(16) 0.0378(14) 0.0405(13) -0.0091(11) -0.0001(11) 0.0028(12)
C24 0.157(3) 0.091(2) 0.0349(15) -0.0132(15) 0.0162(18) 0.020(2)
N1 0.0448(11) 0.0330(10) 0.0327(10) -0.0058(8) -0.0078(8) 0.0076(8)
O1 0.0819(13) 0.0620(11) 0.0357(9) -0.0157(8) 0.0080(8) -0.0001(10)
O2 0.0555(10) 0.0414(9) 0.0407(9) -0.0065(7) -0.0031(7) 0.0083(8)
O3 0.1190(18) 0.0819(14) 0.0502(11) -0.0215(10) -0.0389(11) 0.0380(12)
O4 0.1087(16) 0.0545(12) 0.0526(11) -0.0008(9) -0.0242(10) 0.0326(11)
O5 0.0820(13) 0.0537(11) 0.0526(11) -0.0184(9) 0.0011(9) 0.0204(10)
O6 0.1007(15) 0.0542(11) 0.0329(9) -0.0053(8) 0.0057(9) 0.0149(10)

loop_
_atom_type_symbol
_atom_type_description
_atom_type_scat_dispersion_real
_atom_type_scat_dispersion_imag
_atom_type_scat_source
C C 0.0033 0.0016 'International Tables Vol C Tables 4.2.6.8 and 6.1.1.4'
H H 0.0000 0.0000 'International Tables Vol C Tables 4.2.6.8 and 6.1.1.4'
N N 0.0061 0.0033 'International Tables Vol C Tables 4.2.6.8 and 6.1.1.4'
O O 0.0106 0.0060 'International Tables Vol C Tables 4.2.6.8 and 6.1.1.4'

loop_
_geom_angle_atom_site_label_1
_geom_angle_atom_site_label_2
_geom_angle_atom_site_label_3
_geom_angle
_geom_angle_site_symmetry_1
_geom_angle_site_symmetry_3
_geom_angle_publ_flag
C2 C1 C6 123.4(2) . . ?
C2 C1 O2 128.9(2) . . ?
C6 C1 O2 107.66(18) . . ?
C1 C2 C3 115.7(2) . . ?
C1 C2 H2 122.2 . . ?
C3 C2 H2 122.2 . . ?
C2 C3 C4 122.1(2) . . ?
C2 C3 H3 118.9 . . ?
C4 C3 H3 118.9 . . ?
C5 C4 C3 121.4(2) . . ?
C5 C4 H4 119.3 . . ?
C3 C4 H4 119.3 . . ?
C4 C5 C6 117.1(2) . . ?
C4 C5 H5 121.5 . . ?
C6 C5 H5 121.5 . . ?
C1 C6 C5 120.2(2) . . ?
C1 C6 N1 108.23(18) . . ?
C5 C6 N1 131.5(2) . . ?
N1 C7 O2 114.54(18) . . ?
N1 C7 C8 123.52(18) . . ?
O2 C7 C8 121.88(18) . . ?
C9 C8 C13 119.82(18) . . ?
C9 C8 C7 115.23(18) . . ?
C13 C8 C7 124.95(18) . . ?
C10 C9 C8 121.74(19) . . ?
C10 C9 H9 119.1 . . ?
C8 C9 H9 119.1 . . ?
C9 C10 C11 119.10(19) . . ?
C9 C10 C23 122.36(19) . . ?
C11 C10 C23 118.50(19) . . ?
C10 C11 C12 120.41(19) . . ?
C10 C11 H11 119.8 . . ?
C12 C11 H11 119.8 . . ?
C11 C12 C13 121.37(18) . . ?
C11 C12 C21 118.18(19) . . ?
C13 C12 C21 120.24(18) . . ?
C12 C13 C8 117.53(18) . . ?
C12 C13 C14 119.69(17) . . ?
C8 C13 C14 122.66(18) . . ?
C19 C14 C15 118.3(2) . . ?
C19 C14 C13 122.5(2) . . ?
C15 C14 C13 119.16(19) . . ?
C16 C15 C14 120.7(2) . . ?
C16 C15 H15 119.7 . . ?
C14 C15 H15 119.7 . . ?
C15 C16 C17 120.4(2) . . ?
C15 C16 H16 119.8 . . ?
C17 C16 H16 119.8 . . ?
O1 C17 C18 124.6(2) . . ?
O1 C17 C16 115.9(2) . . ?
C18 C17 C16 119.5(2) . . ?
C17 C18 C19 119.6(2) . . ?
C17 C18 H18 120.2 . . ?
C19 C18 H18 120.2 . . ?
C14 C19 C18 121.4(2) . . ?
C14 C19 H19 119.3 . . ?
C18 C19 H19 119.3 . . ?
O1 C20 H20A 109.5 . . ?
O1 C20 H20B 109.5 . . ?
H20A C20 H20B 109.5 . . ?
O1 C20 H20C 109.5 . . ?
H20A C20 H20C 109.5 . . ?
H20B C20 H20C 109.5 . . ?
O3 C21 O4 123.0(2) . . ?
O3 C21 C12 125.6(2) . . ?
O4 C21 C12 111.31(19) . . ?
O4 C22 H22A 109.5 . . ?
O4 C22 H22B 109.5 . . ?
H22A C22 H22B 109.5 . . ?
O4 C22 H22C 109.5 . . ?
H22A C22 H22C 109.5 . . ?
H22B C22 H22C 109.5 . . ?
O5 C23 O6 123.3(2) . . ?
O5 C23 C10 124.4(2) . . ?
O6 C23 C10 112.30(19) . . ?
O6 C24 H24A 109.5 . . ?
O6 C24 H24B 109.5 . . ?
H24A C24 H24B 109.5 . . ?
O6 C24 H24C 109.5 . . ?
H24A C24 H24C 109.5 . . ?
H24B C24 H24C 109.5 . . ?
C7 N1 C6 105.18(17) . . ?
C17 O1 C20 117.9(2) . . ?
C7 O2 C1 104.39(16) . . ?
C21 O4 C22 115.0(2) . . ?
C23 O6 C24 116.4(2) . . ?

loop_
_geom_bond_atom_site_label_1
_geom_bond_atom_site_label_2
_geom_bond_distance
_geom_bond_site_symmetry_2
_geom_bond_publ_flag
C1 C2 1.368(3) . ?
C1 C6 1.379(3) . ?
C1 O2 1.381(2) . ?
C2 C3 1.375(3) . ?
C2 H2 0.9300 . ?
C3 C4 1.379(4) . ?
C3 H3 0.9300 . ?
C4 C5 1.378(3) . ?
C4 H4 0.9300 . ?
C5 C6 1.380(3) . ?
C5 H5 0.9300 . ?
C6 N1 1.392(3) . ?
C7 N1 1.297(3) . ?
C7 O2 1.357(2) . ?
C7 C8 1.468(3) . ?
C8 C9 1.392(3) . ?
C8 C13 1.409(3) . ?
C9 C10 1.374(3) . ?
C9 H9 0.9300 . ?
C10 C11 1.383(3) . ?
C10 C23 1.486(3) . ?
C11 C12 1.384(3) . ?
C11 H11 0.9300 . ?
C12 C13 1.406(3) . ?
C12 C21 1.497(3) . ?
C13 C14 1.488(3) . ?
C14 C19 1.373(3) . ?
C14 C15 1.384(3) . ?
C15 C16 1.377(3) . ?
C15 H15 0.9300 . ?
C16 C17 1.378(3) . ?
C16 H16 0.9300 . ?
C17 O1 1.369(2) . ?
C17 C18 1.375(3) . ?
C18 C19 1.386(3) . ?
C18 H18 0.9300 . ?
C19 H19 0.9300 . ?
C20 O1 1.414(3) . ?
C20 H20A 0.9600 . ?
C20 H20B 0.9600 . ?
C20 H20C 0.9600 . ?
C21 O3 1.187(3) . ?
C21 O4 1.327(3) . ?
C22 O4 1.451(3) . ?
C22 H22A 0.9600 . ?
C22 H22B 0.9600 . ?
C22 H22C 0.9600 . ?
C23 O5 1.201(3) . ?
C23 O6 1.332(3) . ?
C24 O6 1.447(3) . ?
C24 H24A 0.9600 . ?
C24 H24B 0.9600 . ?
C24 H24C 0.9600 . ?

loop_
_geom_torsion_atom_site_label_1
_geom_torsion_atom_site_label_2
_geom_torsion_atom_site_label_3
_geom_torsion_atom_site_label_4
_geom_torsion
_geom_torsion_site_symmetry_1
_geom_torsion_site_symmetry_2
_geom_torsion_site_symmetry_3
_geom_torsion_site_symmetry_4
_geom_torsion_publ_flag
C6 C1 C2 C3 -0.4(4) . . . . ?
O2 C1 C2 C3 178.6(2) . . . . ?
C1 C2 C3 C4 0.9(4) . . . . ?
C2 C3 C4 C5 -0.4(4) . . . . ?
C3 C4 C5 C6 -0.6(4) . . . . ?
C2 C1 C6 C5 -0.6(4) . . . . ?
O2 C1 C6 C5 -179.8(2) . . . . ?
C2 C1 C6 N1 178.5(2) . . . . ?
O2 C1 C6 N1 -0.7(2) . . . . ?
C4 C5 C6 C1 1.1(3) . . . . ?
C4 C5 C6 N1 -177.9(2) . . . . ?
N1 C7 C8 C9 -0.1(3) . . . . ?
O2 C7 C8 C9 -177.21(19) . . . . ?
N1 C7 C8 C13 179.1(2) . . . . ?
O2 C7 C8 C13 2.0(3) . . . . ?
C13 C8 C9 C10 0.6(3) . . . . ?
C7 C8 C9 C10 179.9(2) . . . . ?
C8 C9 C10 C11 -0.6(3) . . . . ?
C8 C9 C10 C23 -178.2(2) . . . . ?
C9 C10 C11 C12 -0.7(3) . . . . ?
C23 C10 C11 C12 176.9(2) . . . . ?
C10 C11 C12 C13 2.0(3) . . . . ?
C10 C11 C12 C21 -172.7(2) . . . . ?
C11 C12 C13 C8 -2.0(3) . . . . ?
C21 C12 C13 C8 172.6(2) . . . . ?
C11 C12 C13 C14 174.2(2) . . . . ?
C21 C12 C13 C14 -11.1(3) . . . . ?
C9 C8 C13 C12 0.7(3) . . . . ?
C7 C8 C13 C12 -178.5(2) . . . . ?
C9 C8 C13 C14 -175.4(2) . . . . ?
C7 C8 C13 C14 5.4(3) . . . . ?
C12 C13 C14 C19 107.1(2) . . . . ?
C8 C13 C14 C19 -76.9(3) . . . . ?
C12 C13 C14 C15 -72.8(3) . . . . ?
C8 C13 C14 C15 103.2(2) . . . . ?
C19 C14 C15 C16 1.3(3) . . . . ?
C13 C14 C15 C16 -178.78(19) . . . . ?
C14 C15 C16 C17 -0.3(3) . . . . ?
C15 C16 C17 O1 179.03(19) . . . . ?
C15 C16 C17 C18 -1.2(3) . . . . ?
O1 C17 C18 C19 -178.6(2) . . . . ?
C16 C17 C18 C19 1.6(3) . . . . ?
C15 C14 C19 C18 -0.9(3) . . . . ?
C13 C14 C19 C18 179.2(2) . . . . ?
C17 C18 C19 C14 -0.6(3) . . . . ?
C11 C12 C21 O3 143.8(3) . . . . ?
C13 C12 C21 O3 -31.0(4) . . . . ?
C11 C12 C21 O4 -32.1(3) . . . . ?
C13 C12 C21 O4 153.0(2) . . . . ?
C9 C10 C23 O5 -179.5(2) . . . . ?
C11 C10 C23 O5 3.0(4) . . . . ?
C9 C10 C23 O6 0.9(3) . . . . ?
C11 C10 C23 O6 -176.7(2) . . . . ?
O2 C7 N1 C6 0.0(2) . . . . ?
C8 C7 N1 C6 -177.32(19) . . . . ?
C1 C6 N1 C7 0.4(2) . . . . ?
C5 C6 N1 C7 179.5(2) . . . . ?
C18 C17 O1 C20 -0.1(3) . . . . ?
C16 C17 O1 C20 179.7(2) . . . . ?
N1 C7 O2 C1 -0.4(2) . . . . ?
C8 C7 O2 C1 176.97(19) . . . . ?
C2 C1 O2 C7 -178.5(2) . . . . ?
C6 C1 O2 C7 0.6(2) . . . . ?
O3 C21 O4 C22 -1.4(4) . . . . ?
C12 C21 O4 C22 174.6(2) . . . . ?
O5 C23 O6 C24 0.4(4) . . . . ?
C10 C23 O6 C24 -179.9(2) . . . . ?
